data_4061776
_journal_name_full Organometallics
_journal_paper_doi 10.1021/om050643t
_journal_year 2005
_chemical_formula_sum 'C30 H45 B F4 O2 Ru3'
_chemical_formula_weight 827.68
_space_group_IT_number 4
_symmetry_cell_setting monoclinic
_symmetry_space_group_name_Hall 'P 2yb'
_symmetry_space_group_name_H-M 'P 1 21 1'
_cell_angle_alpha 90.00
_cell_angle_beta 93.597(9)
_cell_angle_gamma 90.00
_cell_formula_units_Z 4
_cell_length_a 13.9242(11)
_cell_length_b 21.3124(13)
_cell_length_c 10.3496(8)
_cell_measurement_temperature 153(2)
_cell_volume 3065.3(4)
_diffrn_ambient_temperature 153(2)
_exptl_crystal_density_diffrn 1.794
_cod_original_sg_symbol_H-M 'P 21'
_cod_database_code 4061776

loop_
_symmetry_equiv_pos_as_xyz
'x, y, z'
'-x, y+1/2, -z'

loop_
_atom_site_label
_atom_site_type_symbol
_atom_site_fract_x
_atom_site_fract_y
_atom_site_fract_z
_atom_site_U_iso_or_equiv
_atom_site_adp_type
_atom_site_occupancy
_atom_site_symmetry_multiplicity
_atom_site_calc_flag
_atom_site_refinement_flags
_atom_site_disorder_assembly
_atom_site_disorder_group
C1 C 0.3435(6) 0.4427(4) -0.9284(7) 0.0346(11) Uani 1 1 d . . .
C2 C 0.3031(6) 0.5021(4) -0.9636(7) 0.0346(11) Uani 1 1 d . . .
C3 C 0.3056(6) 0.5532(4) -0.8661(7) 0.0346(11) Uani 1 1 d . . .
C4 C 0.3470(6) 0.5391(4) -0.7364(7) 0.0349(19) Uani 1 1 d . . .
C5 C 0.3823(7) 0.4779(4) -0.7060(7) 0.0330(19) Uani 1 1 d . . .
C6 C 0.3800(6) 0.4299(4) -0.8005(8) 0.0331(19) Uani 1 1 d . . .
C7 C 0.3475(8) 0.3930(5) -1.0321(10) 0.060(3) Uani 1 1 d . . .
H7A H 0.4139 0.3781 -1.0358 0.090 Uiso 1 1 calc R . .
H7B H 0.3256 0.4109 -1.1160 0.090 Uiso 1 1 calc R . .
H7C H 0.3058 0.3578 -1.0115 0.090 Uiso 1 1 calc R . .
C8 C 0.2591(8) 0.5189(8) -1.0945(8) 0.074(4) Uani 1 1 d . . .
H8A H 0.1940 0.5352 -1.0862 0.111 Uiso 1 1 calc R . .
H8B H 0.2561 0.4814 -1.1497 0.111 Uiso 1 1 calc R . .
H8C H 0.2985 0.5510 -1.1336 0.111 Uiso 1 1 calc R . .
C9 C 0.2715(8) 0.6163(5) -0.9060(13) 0.066(3) Uani 1 1 d . . .
H9A H 0.2818 0.6227 -0.9979 0.100 Uiso 1 1 calc R . .
H9B H 0.3073 0.6481 -0.8543 0.100 Uiso 1 1 calc R . .
H9C H 0.2027 0.6200 -0.8924 0.100 Uiso 1 1 calc R . .
C10 C 0.3447(9) 0.5905(5) -0.6353(11) 0.067(3) Uani 1 1 d . . .
H10A H 0.3390 0.6314 -0.6784 0.100 Uiso 1 1 calc R . .
H10B H 0.4042 0.5892 -0.5795 0.100 Uiso 1 1 calc R . .
H10C H 0.2894 0.5840 -0.5827 0.100 Uiso 1 1 calc R . .
C11 C 0.4286(8) 0.4632(5) -0.5727(8) 0.056(3) Uani 1 1 d . . .
H11A H 0.4273 0.5007 -0.5180 0.083 Uiso 1 1 calc R . .
H11B H 0.4955 0.4500 -0.5807 0.083 Uiso 1 1 calc R . .
H11C H 0.3930 0.4292 -0.5333 0.083 Uiso 1 1 calc R . .
C12 C 0.4142(9) 0.3647(5) -0.7685(12) 0.062(3) Uani 1 1 d . . .
H12A H 0.4824 0.3659 -0.7392 0.093 Uiso 1 1 calc R . .
H12B H 0.4056 0.3382 -0.8457 0.093 Uiso 1 1 calc R . .
H12C H 0.3768 0.3474 -0.6996 0.093 Uiso 1 1 calc R . .
C13 C 0.7397(6) 0.5745(4) -0.6724(6) 0.0309(10) Uani 1 1 d . . .
C14 C 0.6542(6) 0.6022(4) -0.6226(7) 0.0309(10) Uani 1 1 d . . .
H14A H 0.6266 0.5839 -0.5499 0.037 Uiso 1 1 calc R . .
C15 C 0.6119(7) 0.6558(4) -0.6812(7) 0.034(2) Uani 1 1 d . . .
H15A H 0.5585 0.6744 -0.6431 0.041 Uiso 1 1 calc R . .
C16 C 0.6451(7) 0.6831(4) -0.7931(7) 0.037(2) Uani 1 1 d . . .
C17 C 0.7302(6) 0.6567(4) -0.8424(7) 0.0309(10) Uani 1 1 d . . .
H17A H 0.7578 0.6759 -0.9141 0.037 Uiso 1 1 calc R . .
C18 C 0.7730(6) 0.6031(4) -0.7864(6) 0.0309(10) Uani 1 1 d . . .
H18A H 0.8264 0.5850 -0.8256 0.037 Uiso 1 1 calc R . .
C19 C 0.7885(6) 0.5180(4) -0.6145(7) 0.0314(18) Uani 1 1 d . . .
H19A H 0.8260 0.4979 -0.6827 0.038 Uiso 1 1 calc R . .
C20 C 0.7196(7) 0.4687(4) -0.5656(8) 0.038(2) Uani 1 1 d . . .
H20A H 0.6731 0.4566 -0.6362 0.058 Uiso 1 1 calc R . .
H20B H 0.6853 0.4862 -0.4941 0.058 Uiso 1 1 calc R . .
H20C H 0.7563 0.4317 -0.5353 0.058 Uiso 1 1 calc R . .
C21 C 0.8612(7) 0.5408(5) -0.5042(8) 0.048(2) Uani 1 1 d . . .
H21A H 0.9050 0.5717 -0.5387 0.071 Uiso 1 1 calc R . .
H21B H 0.8984 0.5050 -0.4690 0.071 Uiso 1 1 calc R . .
H21C H 0.8261 0.5601 -0.4353 0.071 Uiso 1 1 calc R . .
C22 C 0.5916(9) 0.7371(4) -0.8602(9) 0.055(3) Uani 1 1 d . . .
H22A H 0.5962 0.7335 -0.9540 0.083 Uiso 1 1 calc R . .
H22B H 0.6202 0.7769 -0.8300 0.083 Uiso 1 1 calc R . .
H22C H 0.5238 0.7358 -0.8400 0.083 Uiso 1 1 calc R . .
C23 C 0.5701(7) 0.6001(4) -1.2342(7) 0.0358(19) Uani 1 1 d . . .
C24 C 0.6669(6) 0.5865(4) -1.2018(6) 0.0342(13) Uani 1 1 d . . .
H24A H 0.7121 0.6194 -1.1864 0.041 Uiso 1 1 calc R . .
C25 C 0.6968(6) 0.5228(4) -1.1923(7) 0.0342(13) Uani 1 1 d . . .
H25A H 0.7620 0.5136 -1.1668 0.041 Uiso 1 1 calc R . .
C26 C 0.6335(8) 0.4740(4) -1.2191(7) 0.038(2) Uani 1 1 d . . .
H26A H 0.6558 0.4319 -1.2160 0.046 Uiso 1 1 calc R . .
C27 C 0.5338(7) 0.4870(4) -1.2516(6) 0.035(2) Uani 1 1 d . . .
H27A H 0.4890 0.4536 -1.2639 0.042 Uiso 1 1 calc R . .
C28 C 0.5033(7) 0.5491(5) -1.2650(6) 0.046(2) Uani 1 1 d . . .
H28A H 0.4387 0.5581 -1.2943 0.055 Uiso 1 1 calc R . .
C29 C 0.5349(7) 0.6696(5) -1.2205(8) 0.049(2) Uani 1 1 d . . .
H29A H 0.5863 0.6957 -1.1751 0.058 Uiso 1 1 calc R . .
C30 C 0.5100(6) 0.6952(3) -1.3568(7) 0.0445(19) Uani 1 1 d . . .
H30A H 0.5626 0.6858 -1.4124 0.067 Uiso 1 1 calc R . .
H30B H 0.5008 0.7407 -1.3525 0.067 Uiso 1 1 calc R . .
H30C H 0.4506 0.6754 -1.3927 0.067 Uiso 1 1 calc R . .
C31 C -0.1290(7) 0.9262(4) -0.3232(8) 0.037(2) Uani 1 1 d . . .
C32 C -0.1228(6) 0.8763(4) -0.2318(7) 0.0347(19) Uani 1 1 d . . .
C33 C -0.1625(6) 0.8154(4) -0.2653(8) 0.037(2) Uani 1 1 d . . .
C34 C -0.1959(6) 0.8051(5) -0.3959(8) 0.0453(13) Uani 1 1 d . . .
C35 C -0.2006(6) 0.8531(5) -0.4865(8) 0.0453(13) Uani 1 1 d . . .
C36 C -0.1634(6) 0.9123(5) -0.4514(8) 0.0453(13) Uani 1 1 d . . .
C37 C -0.0914(8) 0.9912(5) -0.2866(12) 0.066(3) Uani 1 1 d . . .
H37A H -0.0264 0.9964 -0.3166 0.099 Uiso 1 1 calc R . .
H37B H -0.0893 0.9961 -0.1923 0.099 Uiso 1 1 calc R . .
H37C H -0.1341 1.0231 -0.3273 0.099 Uiso 1 1 calc R . .
C38 C -0.0807(8) 0.8896(7) -0.0942(9) 0.065(3) Uani 1 1 d . . .
H38A H -0.0281 0.9200 -0.0974 0.097 Uiso 1 1 calc R . .
H38B H -0.0561 0.8505 -0.0548 0.097 Uiso 1 1 calc R . .
H38C H -0.1310 0.9068 -0.0423 0.097 Uiso 1 1 calc R . .
C39 C -0.1601(10) 0.7649(7) -0.1615(13) 0.087(5) Uani 1 1 d . . .
H39A H -0.1231 0.7800 -0.0840 0.131 Uiso 1 1 calc R . .
H39B H -0.1298 0.7270 -0.1938 0.131 Uiso 1 1 calc R . .
H39C H -0.2260 0.7552 -0.1398 0.131 Uiso 1 1 calc R . .
C40 C -0.2256(10) 0.7384(6) -0.4323(16) 0.094(5) Uani 1 1 d . . .
H40A H -0.2256 0.7127 -0.3539 0.141 Uiso 1 1 calc R . .
H40B H -0.1800 0.7209 -0.4909 0.141 Uiso 1 1 calc R . .
H40C H -0.2903 0.7388 -0.4754 0.141 Uiso 1 1 calc R . .
C41 C -0.2357(7) 0.8404(8) -0.6263(10) 0.086(4) Uani 1 1 d . . .
H41A H -0.1971 0.8648 -0.6844 0.129 Uiso 1 1 calc R . .
H41B H -0.3034 0.8527 -0.6394 0.129 Uiso 1 1 calc R . .
H41C H -0.2292 0.7956 -0.6451 0.129 Uiso 1 1 calc R . .
C42 C -0.1619(10) 0.9636(7) -0.5548(12) 0.086(5) Uani 1 1 d . . .
H42A H -0.1568 0.9443 -0.6400 0.129 Uiso 1 1 calc R . .
H42B H -0.1065 0.9912 -0.5357 0.129 Uiso 1 1 calc R . .
H42C H -0.2213 0.9882 -0.5547 0.129 Uiso 1 1 calc R . .
C43 C 0.2368(6) 0.7894(4) -0.1888(7) 0.0365(12) Uani 1 1 d . . .
C44 C 0.2723(6) 0.7607(4) -0.3019(7) 0.0365(12) Uani 1 1 d . . .
H44A H 0.3259 0.7784 -0.3412 0.044 Uiso 1 1 calc R . .
C45 C 0.2263(7) 0.7047(4) -0.3562(8) 0.0365(12) Uani 1 1 d . . .
H45A H 0.2505 0.6856 -0.4304 0.044 Uiso 1 1 calc R . .
C46 C 0.1486(8) 0.6791(4) -0.3018(8) 0.049(3) Uani 1 1 d . . .
C47 C 0.1099(7) 0.7067(4) -0.1901(8) 0.039(2) Uani 1 1 d . . .
H47A H 0.0562 0.6887 -0.1516 0.047 Uiso 1 1 calc R . .
C48 C 0.1551(6) 0.7626(3) -0.1384(6) 0.0272(15) Uani 1 1 d . . .
H48A H 0.1284 0.7823 -0.0666 0.033 Uiso 1 1 calc R . .
C49 C 0.2875(6) 0.8473(4) -0.1318(7) 0.0324(19) Uani 1 1 d . . .
H49A H 0.3232 0.8677 -0.2014 0.039 Uiso 1 1 calc R . .
C50 C 0.3615(6) 0.8259(5) -0.0233(8) 0.041(2) Uani 1 1 d . . .
H50A H 0.3277 0.8130 0.0525 0.062 Uiso 1 1 calc R . .
H50B H 0.4051 0.8608 0.0005 0.062 Uiso 1 1 calc R . .
H50C H 0.3987 0.7905 -0.0541 0.062 Uiso 1 1 calc R . .
C51 C 0.2189(8) 0.8948(4) -0.0816(9) 0.046(2) Uani 1 1 d . . .
H51A H 0.1729 0.9078 -0.1521 0.069 Uiso 1 1 calc R . .
H51B H 0.2551 0.9315 -0.0484 0.069 Uiso 1 1 calc R . .
H51C H 0.1841 0.8761 -0.0118 0.069 Uiso 1 1 calc R . .
C52 C 0.0975(11) 0.6232(4) -0.3632(11) 0.076(4) Uani 1 1 d . . .
H52A H 0.0327 0.6357 -0.3961 0.114 Uiso 1 1 calc R . .
H52B H 0.0927 0.5900 -0.2985 0.114 Uiso 1 1 calc R . .
H52C H 0.1337 0.6078 -0.4348 0.114 Uiso 1 1 calc R . .
C53 C 0.0689(7) 0.7717(4) -0.7746(8) 0.042(2) Uani 1 1 d . . .
C54 C 0.0080(6) 0.8226(4) -0.7896(7) 0.040(2) Uani 1 1 d . . .
H54A H -0.0575 0.8166 -0.8183 0.048 Uiso 1 1 calc R . .
C55 C 0.0437(7) 0.8846(4) -0.7620(6) 0.0326(19) Uani 1 1 d . . .
H55A H 0.0010 0.9193 -0.7697 0.039 Uiso 1 1 calc R . .
C56 C 0.1382(7) 0.8943(4) -0.7248(8) 0.037(2) Uani 1 1 d . . .
H56A H 0.1623 0.9358 -0.7140 0.045 Uiso 1 1 calc R . .
C57 C 0.2003(7) 0.8422(5) -0.7023(7) 0.044(2) Uani 1 1 d . . .
H57A H 0.2646 0.8483 -0.6685 0.053 Uiso 1 1 calc R . .
C58 C 0.1662(7) 0.7818(4) -0.7300(7) 0.0378(19) Uani 1 1 d . . .
H58A H 0.2086 0.7471 -0.7189 0.045 Uiso 1 1 calc R . .
C59 C 0.0374(8) 0.7063(5) -0.8121(12) 0.071(3) Uani 1 1 d . . .
H59A H 0.0887 0.6874 -0.8631 0.085 Uiso 1 1 calc R . .
C60 C 0.0249(13) 0.6680(6) -0.7084(13) 0.107(6) Uani 1 1 d . . .
H60A H -0.0242 0.6859 -0.6554 0.161 Uiso 1 1 calc R . .
H60B H 0.0858 0.6642 -0.6562 0.161 Uiso 1 1 calc R . .
H60C H 0.0041 0.6264 -0.7393 0.161 Uiso 1 1 calc R . .
B1 B 0.9539(8) 0.5610(5) -1.0572(12) 0.049(3) Uani 1 1 d . . .
B2 B 0.4543(9) 0.8056(5) -0.6007(11) 0.048(3) Uani 1 1 d . . .
F1 F 0.8973(6) 0.6137(4) -1.0774(9) 0.1044(13) Uani 1 1 d . . .
F2 F 1.0416(6) 0.5791(4) -1.0114(9) 0.1044(13) Uani 1 1 d . . .
F3 F 0.9556(6) 0.5306(3) -1.1736(9) 0.1044(13) Uani 1 1 d . . .
F4 F 0.9155(6) 0.5204(4) -0.9783(9) 0.1044(13) Uani 1 1 d . . .
F5 F 0.4088(4) 0.8402(3) -0.5096(6) 0.0637(15) Uani 1 1 d . . .
F6 F 0.4481(7) 0.8413(3) -0.7164(6) 0.097(2) Uani 1 1 d . . .
F7 F 0.5499(3) 0.7958(2) -0.5634(6) 0.0573(14) Uani 1 1 d . . .
F8 F 0.4087(4) 0.7501(2) -0.6258(6) 0.0704(19) Uani 1 1 d . . .
O1 O 0.5064(4) 0.5923(2) -0.9540(4) 0.0241(12) Uani 1 1 d . . .
O2 O 0.4505(4) 0.6709(3) -1.1526(6) 0.0562(15) Uani 1 1 d . . .
H2A H 0.4131 0.6424 -1.1806 0.067 Uiso 1 1 calc R . .
O3 O 0.0083(4) 0.7676(2) -0.4753(4) 0.0246(12) Uani 1 1 d . . .
O4 O -0.0463(7) 0.7128(4) -0.8959(9) 0.115(4) Uani 1 1 d . . .
H4A H -0.0624 0.6775 -0.9264 0.138 Uiso 1 1 calc R . .
Ru1 Ru 0.45146(4) 0.51503(2) -0.87735(5) 0.02031(13) Uani 1 1 d . . .
H2 H 0.5261 0.4797 -0.9898 0.050 Uiso 1 1 d . . .
H1 H 0.5485 0.5208 -0.7817 0.050 Uiso 1 1 d . . .
Ru2 Ru 0.61982(4) 0.58228(2) -0.82709(5) 0.02107(14) Uani 1 1 d . . .
H3 H 0.6754 0.5229 -0.8988 0.050 Uiso 1 1 d . . .
Ru3 Ru 0.57549(4) 0.53568(2) -1.07043(5) 0.01954(13) Uani 1 1 d . . .
Ru4 Ru -0.05069(4) 0.84300(2) -0.39925(5) 0.02223(14) Uani 1 1 d . . .
H5 H 0.0236 0.8776 -0.5118 0.050 Uiso 1 1 d . . .
Ru5 Ru 0.11878(4) 0.77929(2) -0.34536(5) 0.02208(14) Uani 1 1 d . . .
H6 H 0.1605 0.8207 -0.4658 0.050 Uiso 1 1 d . . .
H4 H 0.1013 0.8306 -0.3010 0.050 Uiso 1 1 d . . .
Ru6 Ru 0.07595(4) 0.82690(2) -0.58931(5) 0.02090(14) Uani 1 1 d . . .

loop_
_atom_site_aniso_label
_atom_site_aniso_U_11
_atom_site_aniso_U_22
_atom_site_aniso_U_33
_atom_site_aniso_U_23
_atom_site_aniso_U_13
_atom_site_aniso_U_12
C1 0.015(2) 0.054(3) 0.035(2) -0.0097(19) -0.0018(19) 0.000(2)
C2 0.015(2) 0.054(3) 0.035(2) -0.0097(19) -0.0018(19) 0.000(2)
C3 0.015(2) 0.054(3) 0.035(2) -0.0097(19) -0.0018(19) 0.000(2)
C4 0.031(5) 0.043(5) 0.031(4) -0.012(3) 0.007(3) -0.011(4)
C5 0.028(5) 0.047(5) 0.026(4) -0.003(3) 0.010(3) -0.011(4)
C6 0.011(4) 0.048(5) 0.040(4) -0.004(3) 0.007(3) -0.009(3)
C7 0.041(6) 0.060(6) 0.079(7) -0.041(5) 0.005(5) -0.020(5)
C8 0.035(6) 0.150(12) 0.035(5) 0.002(6) -0.010(4) -0.001(7)
C9 0.029(6) 0.055(6) 0.115(9) 0.013(6) 0.004(6) 0.015(5)
C10 0.068(8) 0.053(6) 0.082(7) -0.048(5) 0.030(6) -0.021(6)
C11 0.043(6) 0.085(7) 0.038(5) 0.000(4) 0.001(4) -0.022(5)
C12 0.052(7) 0.040(6) 0.096(8) 0.016(5) 0.017(6) 0.002(5)
C13 0.023(2) 0.042(2) 0.0259(17) 0.0014(14) -0.0117(17) -0.0138(18)
C14 0.023(2) 0.042(2) 0.0259(17) 0.0014(14) -0.0117(17) -0.0138(18)
C15 0.043(6) 0.024(4) 0.033(4) -0.010(3) -0.020(4) 0.001(4)
C16 0.050(6) 0.021(4) 0.036(4) -0.001(3) -0.016(4) -0.013(4)
C17 0.023(2) 0.042(2) 0.0259(17) 0.0014(14) -0.0117(17) -0.0138(18)
C18 0.023(2) 0.042(2) 0.0259(17) 0.0014(14) -0.0117(17) -0.0138(18)
C19 0.021(4) 0.039(5) 0.035(4) 0.003(3) 0.004(3) 0.005(3)
C20 0.033(5) 0.033(5) 0.047(5) 0.007(3) -0.012(4) -0.003(4)
C21 0.038(5) 0.065(6) 0.038(4) 0.007(4) -0.018(4) 0.000(5)
C22 0.085(9) 0.025(5) 0.052(5) -0.005(3) -0.034(5) 0.005(5)
C23 0.037(4) 0.046(5) 0.024(3) 0.013(3) 0.003(3) 0.000(3)
C24 0.030(3) 0.048(3) 0.026(2) 0.003(2) 0.014(2) -0.002(3)
C25 0.030(3) 0.048(3) 0.026(2) 0.003(2) 0.014(2) -0.002(3)
C26 0.052(6) 0.039(5) 0.024(4) -0.011(3) 0.008(4) 0.014(4)
C27 0.036(5) 0.052(5) 0.015(3) -0.012(3) -0.001(3) -0.008(4)
C28 0.042(5) 0.078(6) 0.015(3) 0.004(3) -0.011(3) 0.024(5)
C29 0.037(4) 0.068(6) 0.041(5) 0.021(4) 0.000(4) 0.016(4)
C30 0.041(4) 0.041(4) 0.051(5) 0.020(3) -0.004(4) 0.006(3)
C31 0.030(5) 0.023(4) 0.058(5) -0.002(3) 0.010(4) 0.013(3)
C32 0.014(4) 0.054(5) 0.036(4) 0.008(3) 0.005(3) 0.006(3)
C33 0.016(4) 0.036(4) 0.062(5) 0.024(4) 0.019(4) 0.004(3)
C34 0.017(3) 0.067(4) 0.052(3) 0.008(2) 0.003(2) 0.007(2)
C35 0.017(3) 0.067(4) 0.052(3) 0.008(2) 0.003(2) 0.007(2)
C36 0.017(3) 0.067(4) 0.052(3) 0.008(2) 0.003(2) 0.007(2)
C37 0.050(7) 0.032(5) 0.120(9) -0.002(5) 0.037(6) 0.010(5)
C38 0.028(5) 0.124(9) 0.042(5) -0.019(5) 0.002(4) -0.004(5)
C39 0.070(9) 0.095(10) 0.103(10) 0.064(8) 0.050(7) 0.020(7)
C40 0.055(8) 0.086(9) 0.146(12) -0.045(8) 0.049(8) -0.048(7)
C41 0.023(5) 0.181(14) 0.053(6) -0.012(7) -0.005(5) 0.002(7)
C42 0.065(8) 0.112(11) 0.083(8) 0.070(8) 0.023(7) 0.035(8)
C43 0.031(3) 0.044(3) 0.033(2) -0.0052(18) -0.012(2) 0.018(2)
C44 0.031(3) 0.044(3) 0.033(2) -0.0052(18) -0.012(2) 0.018(2)
C45 0.031(3) 0.044(3) 0.033(2) -0.0052(18) -0.012(2) 0.018(2)
C46 0.078(8) 0.021(4) 0.043(4) -0.002(3) -0.033(5) 0.017(5)
C47 0.043(6) 0.030(5) 0.041(4) 0.015(3) -0.016(4) -0.005(4)
C48 0.039(4) 0.019(3) 0.023(3) 0.007(2) -0.004(3) -0.004(3)
C49 0.025(4) 0.041(5) 0.030(3) 0.004(3) -0.008(3) -0.005(4)
C50 0.028(5) 0.046(5) 0.048(4) -0.009(4) -0.015(4) 0.002(4)
C51 0.045(6) 0.033(5) 0.057(5) -0.013(4) -0.012(4) -0.009(4)
C52 0.124(12) 0.026(5) 0.072(6) -0.012(4) -0.040(7) 0.007(6)
C53 0.050(5) 0.035(4) 0.040(5) -0.022(3) -0.004(4) 0.009(4)
C54 0.034(5) 0.060(5) 0.024(3) -0.011(3) -0.010(3) 0.008(4)
C55 0.049(5) 0.035(4) 0.015(3) 0.011(3) 0.005(3) -0.002(3)
C56 0.042(6) 0.037(4) 0.034(4) 0.012(3) 0.012(4) -0.008(4)
C57 0.035(5) 0.071(6) 0.028(4) 0.001(4) 0.008(4) -0.019(4)
C58 0.042(5) 0.044(4) 0.027(4) 0.001(3) 0.001(4) 0.013(4)
C59 0.061(6) 0.055(6) 0.094(8) -0.011(5) -0.013(6) -0.007(5)
C60 0.151(14) 0.082(9) 0.083(8) 0.012(7) -0.035(9) -0.059(9)
B1 0.032(5) 0.039(5) 0.077(7) -0.006(5) 0.011(5) -0.009(4)
B2 0.048(6) 0.027(5) 0.067(7) 0.008(4) -0.009(5) 0.000(4)
F1 0.076(2) 0.067(2) 0.169(4) 0.011(2) -0.003(2) 0.0001(19)
F2 0.076(2) 0.067(2) 0.169(4) 0.011(2) -0.003(2) 0.0001(19)
F3 0.076(2) 0.067(2) 0.169(4) 0.011(2) -0.003(2) 0.0001(19)
F4 0.076(2) 0.067(2) 0.169(4) 0.011(2) -0.003(2) 0.0001(19)
F5 0.035(3) 0.069(3) 0.089(4) -0.035(3) 0.020(3) 0.000(2)
F6 0.151(7) 0.072(4) 0.066(4) 0.022(3) 0.000(4) 0.038(4)
F7 0.021(2) 0.066(3) 0.085(4) 0.005(3) 0.004(2) 0.009(2)
F8 0.048(3) 0.036(3) 0.123(5) -0.010(3) -0.025(3) -0.009(2)
O1 0.023(3) 0.026(3) 0.023(2) -0.0022(18) 0.000(2) 0.002(2)
O2 0.058(4) 0.062(4) 0.050(3) 0.015(3) 0.014(3) 0.039(3)
O3 0.022(3) 0.021(3) 0.030(3) 0.0049(18) -0.002(2) -0.006(2)
O4 0.138(8) 0.092(6) 0.105(7) 0.009(5) -0.060(6) -0.036(6)
Ru1 0.0161(3) 0.0241(3) 0.0204(2) -0.00601(19) -0.0009(2) -0.0004(2)
Ru2 0.0189(3) 0.0220(3) 0.0216(2) 0.0000(2) -0.0045(2) -0.0022(2)
Ru3 0.0183(3) 0.0202(3) 0.0199(2) -0.00069(19) -0.0003(2) 0.0033(2)
Ru4 0.0152(3) 0.0262(3) 0.0252(3) 0.0054(2) 0.0002(2) -0.0002(2)
Ru5 0.0210(3) 0.0214(3) 0.0233(3) 0.00116(19) -0.0030(2) 0.0011(2)
Ru6 0.0180(3) 0.0229(3) 0.0215(3) 0.00055(19) -0.0010(2) -0.0037(2)

loop_
_geom_bond_atom_site_label_1
_geom_bond_atom_site_label_2
_geom_bond_distance
_geom_bond_site_symmetry_2
_geom_bond_publ_flag
C1 C6 1.414(11) . ?
C1 C2 1.423(11) . ?
C1 C7 1.511(12) . ?
C1 Ru1 2.195(8) . ?
C2 C3 1.483(11) . ?
C2 C8 1.495(10) . ?
C2 Ru1 2.216(7) . ?
C3 C4 1.459(10) . ?
C3 C9 1.477(13) . ?
C3 Ru1 2.198(8) . ?
C4 C5 1.422(12) . ?
C4 C10 1.516(11) . ?
C4 Ru1 2.185(9) . ?
C5 C6 1.415(12) . ?
C5 C11 1.519(11) . ?
C5 Ru1 2.216(8) . ?
C6 C12 1.499(13) . ?
C6 Ru1 2.240(9) . ?
C7 H7A 0.9800 . ?
C7 H7B 0.9800 . ?
C7 H7C 0.9800 . ?
C8 H8A 0.9800 . ?
C8 H8B 0.9800 . ?
C8 H8C 0.9800 . ?
C9 H9A 0.9800 . ?
C9 H9B 0.9800 . ?
C9 H9C 0.9800 . ?
C10 H10A 0.9800 . ?
C10 H10B 0.9800 . ?
C10 H10C 0.9800 . ?
C11 H11A 0.9800 . ?
C11 H11B 0.9800 . ?
C11 H11C 0.9800 . ?
C12 H12A 0.9800 . ?
C12 H12B 0.9800 . ?
C12 H12C 0.9800 . ?
C13 C18 1.432(11) . ?
C13 C14 1.452(12) . ?
C13 C19 1.489(11) . ?
C13 Ru2 2.246(6) . ?
C14 C15 1.405(10) . ?
C14 Ru2 2.182(6) . ?
C14 H14A 0.9500 . ?
C15 C16 1.400(12) . ?
C15 Ru2 2.184(7) . ?
C15 H15A 0.9500 . ?
C16 C17 1.434(13) . ?
C16 C22 1.517(11) . ?
C16 Ru2 2.201(7) . ?
C17 C18 1.397(11) . ?
C17 Ru2 2.220(8) . ?
C17 H17A 0.9500 . ?
C18 Ru2 2.194(8) . ?
C18 H18A 0.9500 . ?
C19 C20 1.530(12) . ?
C19 C21 1.557(10) . ?
C19 H19A 1.0000 . ?
C20 H20A 0.9800 . ?
C20 H20B 0.9800 . ?
C20 H20C 0.9800 . ?
C21 H21A 0.9800 . ?
C21 H21B 0.9800 . ?
C21 H21C 0.9800 . ?
C22 H22A 0.9800 . ?
C22 H22B 0.9800 . ?
C22 H22C 0.9800 . ?
C23 C24 1.399(12) . ?
C23 C28 1.453(13) . ?
C23 C29 1.569(12) . ?
C23 Ru3 2.179(7) . ?
C24 C25 1.421(13) . ?
C24 Ru3 2.204(9) . ?
C24 H24A 0.9500 . ?
C25 C26 1.381(13) . ?
C25 Ru3 2.188(9) . ?
C25 H25A 0.9500 . ?
C26 C27 1.434(13) . ?
C26 Ru3 2.214(8) . ?
C26 H26A 0.9500 . ?
C27 C28 1.394(12) . ?
C27 Ru3 2.189(7) . ?
C27 H27A 0.9500 . ?
C28 Ru3 2.212(6) . ?
C28 H28A 0.9500 . ?
C29 O2 1.407(11) . ?
C29 C30 1.531(10) . ?
C29 H29A 1.0000 . ?
C30 H30A 0.9800 . ?
C30 H30B 0.9800 . ?
C30 H30C 0.9800 . ?
C31 C36 1.413(12) . ?
C31 C32 1.423(12) . ?
C31 C37 1.520(13) . ?
C31 Ru4 2.250(8) . ?
C32 C33 1.445(12) . ?
C32 C38 1.532(11) . ?
C32 Ru4 2.176(9) . ?
C33 C34 1.419(12) . ?
C33 C39 1.519(12) . ?
C33 Ru4 2.228(8) . ?
C34 C35 1.387(13) . ?
C34 C40 1.520(14) . ?
C34 Ru4 2.180(9) . ?
C35 C36 1.403(13) . ?
C35 C41 1.522(12) . ?
C35 Ru4 2.233(8) . ?
C36 C42 1.532(13) . ?
C36 Ru4 2.197(9) . ?
C37 H37A 0.9800 . ?
C37 H37B 0.9800 . ?
C37 H37C 0.9800 . ?
C38 H38A 0.9800 . ?
C38 H38B 0.9800 . ?
C38 H38C 0.9800 . ?
C39 H39A 0.9800 . ?
C39 H39B 0.9800 . ?
C39 H39C 0.9800 . ?
C40 H40A 0.9800 . ?
C40 H40B 0.9800 . ?
C40 H40C 0.9800 . ?
C41 H41A 0.9800 . ?
C41 H41B 0.9800 . ?
C41 H41C 0.9800 . ?
C42 H42A 0.9800 . ?
C42 H42B 0.9800 . ?
C42 H42C 0.9800 . ?
C43 C48 1.402(12) . ?
C43 C44 1.435(11) . ?
C43 C49 1.523(11) . ?
C43 Ru5 2.244(7) . ?
C44 C45 1.452(12) . ?
C44 Ru5 2.193(8) . ?
C44 H44A 0.9500 . ?
C45 C46 1.364(14) . ?
C45 Ru5 2.191(8) . ?
C45 H45A 0.9500 . ?
C46 C47 1.432(14) . ?
C46 C52 1.507(12) . ?
C46 Ru5 2.216(8) . ?
C47 C48 1.434(11) . ?
C47 Ru5 2.240(8) . ?
C47 H47A 0.9500 . ?
C48 Ru5 2.199(6) . ?
C48 H48A 0.9500 . ?
C49 C51 1.506(13) . ?
C49 C50 1.545(9) . ?
C49 H49A 1.0000 . ?
C50 H50A 0.9800 . ?
C50 H50B 0.9800 . ?
C50 H50C 0.9800 . ?
C51 H51A 0.9800 . ?
C51 H51B 0.9800 . ?
C51 H51C 0.9800 . ?
C52 H52A 0.9800 . ?
C52 H52B 0.9800 . ?
C52 H52C 0.9800 . ?
C53 C54 1.380(12) . ?
C53 C58 1.420(13) . ?
C53 C59 1.504(12) . ?
C53 Ru6 2.247(7) . ?
C54 C55 1.434(12) . ?
C54 Ru6 2.226(6) . ?
C54 H54A 0.9500 . ?
C55 C56 1.363(13) . ?
C55 Ru6 2.192(7) . ?
C55 H55A 0.9500 . ?
C56 C57 1.418(14) . ?
C56 Ru6 2.222(8) . ?
C56 H56A 0.9500 . ?
C57 C58 1.395(12) . ?
C57 Ru6 2.173(9) . ?
C57 H57A 0.9500 . ?
C58 Ru6 2.202(9) . ?
C58 H58A 0.9500 . ?
C59 C60 1.368(16) . ?
C59 O4 1.416(12) . ?
C59 H59A 1.0000 . ?
C60 H60A 0.9800 . ?
C60 H60B 0.9800 . ?
C60 H60C 0.9800 . ?
B1 F4 1.326(14) . ?
B1 F2 1.338(13) . ?
B1 F3 1.370(14) . ?
B1 F1 1.380(13) . ?
B2 F8 1.361(11) . ?
B2 F7 1.378(13) . ?
B2 F5 1.382(13) . ?
B2 F6 1.418(12) . ?
O1 Ru3 1.994(5) . ?
O1 Ru1 2.001(5) . ?
O1 Ru2 2.001(4) . ?
O2 H2A 0.8400 . ?
O3 Ru4 1.990(5) . ?
O3 Ru5 1.994(4) . ?
O3 Ru6 2.004(5) . ?
O4 H4A 0.8400 . ?
Ru1 Ru3 2.7572(9) . ?
Ru1 Ru2 2.7690(8) . ?
Ru1 H2 1.7757 . ?
Ru1 H1 1.6288 . ?
Ru2 Ru3 2.7413(7) . ?
Ru2 H1 1.7270 . ?
Ru2 H3 1.6803 . ?
Ru3 H2 1.6324 . ?
Ru4 Ru6 2.7444(9) . ?
Ru4 Ru5 2.7491(9) . ?
Ru4 H5 1.7669 . ?
Ru5 Ru6 2.7515(7) . ?
Ru5 H6 1.6616 . ?
Ru5 H4 1.2165 . ?
Ru6 H5 1.5543 . ?
Ru6 H6 1.6878 . ?
